data_1569722
loop_
_publ_author_name
'Yang, Bo'
'Yan, Suqiong'
'Li, Chengbo'
'Ma, Hui'
'Feng, Fanda'
'Zhang, Yuan'
'Huang, Wei'

_publ_section_title
;
 Mn(iii)-mediated C-P bond activation of diphosphines: toward a highly
 emissive phosphahelicene cation scaffold and modulated circularly
 polarized luminescence.
;
_journal_issue 38
_journal_name_full 'Chemical science'
_journal_page_first 10446
_journal_page_last 10457
_journal_paper_doi 10.1039/d3sc03201a
_journal_volume 14
_journal_year 2023
_chemical_formula_sum 'C208 H184 B4 F16 P4'
_chemical_formula_weight 3154.66
_space_group_crystal_system monoclinic
_space_group_IT_number 15
_space_group_name_Hall '-C 2yc'
_space_group_name_H-M_alt 'C 1 2/c 1'
_atom_sites_solution_hydrogens geom
_audit_creation_method SHELXL-2014/7
_audit_update_record
;
2022-12-09 deposited with the CCDC.	2023-08-11 downloaded from the CCDC.
;
_cell_angle_alpha 90
_cell_angle_beta 116.312(2)
_cell_angle_gamma 90
_cell_formula_units_Z 4
_cell_length_a 29.9808(17)
_cell_length_b 23.9647(12)
_cell_length_c 32.511(3)
_cell_measurement_reflns_used 9964
_cell_measurement_temperature 193(2)
_cell_measurement_theta_max 108.612
_cell_measurement_theta_min 5.668
_cell_volume 20938(3)
_computing_structure_refinement 'SHELXL-2014/7 (Sheldrick, 2014)'
_diffrn_ambient_temperature 193(2)
_diffrn_measured_fraction_theta_full 0.932
_diffrn_measured_fraction_theta_max 0.929
_diffrn_measurement_device_type CCD
_diffrn_radiation_type GaK\a
_diffrn_radiation_wavelength 1.34139
_diffrn_reflns_av_R_equivalents 0.0884
_diffrn_reflns_av_unetI/netI 0.0572
_diffrn_reflns_Laue_measured_fraction_full 0.932
_diffrn_reflns_Laue_measured_fraction_max 0.929
_diffrn_reflns_limit_h_max 36
_diffrn_reflns_limit_h_min -36
_diffrn_reflns_limit_k_max 28
_diffrn_reflns_limit_k_min -25
_diffrn_reflns_limit_l_max 39
_diffrn_reflns_limit_l_min -39
_diffrn_reflns_number 104584
_diffrn_reflns_point_group_measured_fraction_full 0.932
_diffrn_reflns_point_group_measured_fraction_max 0.929
_diffrn_reflns_theta_full 53.594
_diffrn_reflns_theta_max 53.966
_diffrn_reflns_theta_min 2.149
_exptl_absorpt_coefficient_mu 0.524
_exptl_crystal_colour yellow
_exptl_crystal_density_diffrn 1.001
_exptl_crystal_description rodlike
_exptl_crystal_F_000 6624
_exptl_crystal_preparation Luminescent
_exptl_crystal_size_max 0.100
_exptl_crystal_size_mid 0.100
_exptl_crystal_size_min 0.100
_refine_diff_density_max 0.432
_refine_diff_density_min -0.564
_refine_diff_density_rms 0.057
_refine_ls_extinction_method none
_refine_ls_goodness_of_fit_ref 1.013
_refine_ls_hydrogen_treatment constr
_refine_ls_matrix_type full
_refine_ls_number_parameters 1120
_refine_ls_number_reflns 17839
_refine_ls_number_restraints 17
_refine_ls_restrained_S_all 1.013
_refine_ls_R_factor_all 0.1274
_refine_ls_R_factor_gt 0.0981
_refine_ls_shift/su_max 0.001
_refine_ls_shift/su_mean 0.000
_refine_ls_structure_factor_coef Fsqd
_refine_ls_weighting_details 'w=1/[\s^2^(Fo^2^)+(0.0861P)^2^+72.0000P] where P=(Fo^2^+2Fc^2^)/3'
_refine_ls_weighting_scheme calc
_refine_ls_wR_factor_gt 0.2467
_refine_ls_wR_factor_ref 0.2618
_reflns_Friedel_coverage 0.000
_reflns_number_gt 11475
_reflns_number_total 17839
_reflns_threshold_expression 'I > 2\s(I)'
_cod_data_source_file d3sc03201a2.cif
_cod_data_source_block y1_a_sqd
_cod_depositor_comments 'Adding full bibliography for 1569716--1569732.cif.'
_cod_original_cell_volume 20938(2)
_cod_original_sg_symbol_H-M 'C 2/c'
_cod_database_code 1569722
_shelx_shelxl_version_number 2014/7
_shelx_space_group_comment
;
The symmetry employed for this shelxl refinement is uniquely defined
by the following loop, which should always be used as a source of
symmetry information in preference to the above space-group names.
They are only intended as comments.
;
_shelx_estimated_absorpt_t_min 0.949
_shelx_estimated_absorpt_t_max 0.949

loop_
_space_group_symop_operation_xyz
'x, y, z'
'-x, y, -z+1/2'
'x+1/2, y+1/2, z'
'-x+1/2, y+1/2, -z+1/2'
'-x, -y, -z'
'x, -y, z-1/2'
'-x+1/2, -y+1/2, -z'
'x+1/2, -y+1/2, z-1/2'

loop_
_atom_site_label
_atom_site_type_symbol
_atom_site_fract_x
_atom_site_fract_y
_atom_site_fract_z
_atom_site_U_iso_or_equiv
_atom_site_adp_type
_atom_site_occupancy
_atom_site_site_symmetry_order
_atom_site_calc_flag
_atom_site_refinement_flags_posn
_atom_site_refinement_flags_adp
_atom_site_refinement_flags_occupancy
_atom_site_disorder_assembly
_atom_site_disorder_group
B1 B 0.6130(2) 0.4390(3) 0.48037(18) 0.0736(17) Uani 1 1 d . U . . .
B2 B 0.5138(5) 0.1907(12) 0.3574(6) 0.203(4) Uani 1 1 d . U . . .
C1 C 0.82229(15) 0.29633(17) 0.67884(14) 0.0533(10) Uani 1 1 d . . . . .
C2 C 0.78712(14) 0.29691(16) 0.69615(13) 0.0469(9) Uani 1 1 d . . . . .
C3 C 0.79912(14) 0.26963(16) 0.73867(12) 0.0473(9) Uani 1 1 d . . . . .
C4 C 0.76352(14) 0.25116(15) 0.75289(13) 0.0459(9) Uani 1 1 d . . . . .
H4 H 0.7293 0.2581 0.7336 0.055 Uiso 1 1 calc R U . . .
C5 C 0.77643(16) 0.22346(17) 0.79366(14) 0.0553(10) Uani 1 1 d . . . . .
C6 C 0.82673(17) 0.2150(2) 0.82264(15) 0.0652(12) Uani 1 1 d . . . . .
H6 H 0.8362 0.1987 0.8519 0.078 Uiso 1 1 calc R U . . .
C7 C 0.86292(17) 0.2299(2) 0.80969(15) 0.0661(12) Uani 1 1 d . . . . .
H7 H 0.8969 0.2236 0.8301 0.079 Uiso 1 1 calc R U . . .
C8 C 0.85001(15) 0.25456(17) 0.76616(13) 0.0536(10) Uani 1 1 d . . . . .
C9 C 0.88543(16) 0.2620(2) 0.74877(16) 0.0653(12) Uani 1 1 d . . . . .
H9 H 0.9195 0.2546 0.7681 0.078 Uiso 1 1 calc R U . . .
C10 C 0.87174(16) 0.2797(2) 0.70500(16) 0.0642(12) Uani 1 1 d . . . . .
H10 H 0.8950 0.2806 0.6926 0.077 Uiso 1 1 calc R U . . .
C11 C 0.73668(18) 0.19915(19) 0.80474(15) 0.0629(11) Uani 1 1 d . . . . .
C12 C 0.7442(2) 0.1497(2) 0.82830(18) 0.0768(14) Uani 1 1 d . . . . .
H12 H 0.7758 0.1321 0.8395 0.092 Uiso 1 1 calc R U . . .
C13 C 0.7071(2) 0.1249(2) 0.8361(2) 0.0968(19) Uani 1 1 d . . . . .
H13 H 0.7142 0.0912 0.8532 0.116 Uiso 1 1 calc R U . . .
C14 C 0.6598(2) 0.1477(3) 0.8200(2) 0.0935(18) Uani 1 1 d . U . . .
C15 C 0.6528(2) 0.1986(2) 0.7968(2) 0.0854(16) Uani 1 1 d . . . . .
H15 H 0.6214 0.2165 0.7859 0.102 Uiso 1 1 calc R U . . .
C16 C 0.68971(18) 0.2233(2) 0.78922(17) 0.0714(13) Uani 1 1 d . . . . .
H16 H 0.6831 0.2577 0.7730 0.086 Uiso 1 1 calc R U . . .
C17 C 0.6180(4) 0.1204(4) 0.8282(4) 0.147(2) Uani 1 1 d . U . . .
C18 C 0.6144(3) 0.0629(4) 0.8160(4) 0.157(2) Uani 1 1 d . U . . .
H18A H 0.6447 0.0434 0.8372 0.235 Uiso 1 1 calc R U . . .
H18B H 0.6108 0.0594 0.7846 0.235 Uiso 1 1 calc R U . . .
H18C H 0.5854 0.0464 0.8178 0.235 Uiso 1 1 calc R U . . .
C19 C 0.6299(4) 0.1288(7) 0.8784(4) 0.252(7) Uani 1 1 d . U . . .
H19A H 0.6043 0.1105 0.8847 0.378 Uiso 1 1 calc R U . . .
H19B H 0.6305 0.1688 0.8849 0.378 Uiso 1 1 calc R U . . .
H19C H 0.6624 0.1124 0.8979 0.378 Uiso 1 1 calc R U . . .
C20 C 0.5680(4) 0.1448(6) 0.8001(5) 0.244(7) Uani 1 1 d . U . . .
H20A H 0.5598 0.1414 0.7675 0.366 Uiso 1 1 calc R U . . .
H20B H 0.5681 0.1843 0.8080 0.366 Uiso 1 1 calc R U . . .
H20C H 0.5431 0.1248 0.8063 0.366 Uiso 1 1 calc R U . . .
C21 C 0.73824(15) 0.32013(16) 0.66341(13) 0.0487(9) Uani 1 1 d . . . . .
C22 C 0.73148(16) 0.32266(17) 0.61805(14) 0.0550(10) Uani 1 1 d . . . . .
C23 C 0.68572(17) 0.33786(19) 0.58125(15) 0.0617(11) Uani 1 1 d . . . . .
H23 H 0.6820 0.3384 0.5507 0.074 Uiso 1 1 calc R U . . .
C24 C 0.64718(17) 0.3517(2) 0.59042(15) 0.0638(12) Uani 1 1 d . . . . .
H24 H 0.6153 0.3584 0.5658 0.077 Uiso 1 1 calc R U . . .
C25 C 0.65372(16) 0.35634(17) 0.63627(14) 0.0552(10) Uani 1 1 d . . . . .
C26 C 0.61527(16) 0.3765(2) 0.64629(16) 0.0654(12) Uani 1 1 d . . . . .
H26 H 0.5829 0.3818 0.6220 0.079 Uiso 1 1 calc R U . . .
C27 C 0.62374(17) 0.3885(2) 0.69008(16) 0.0650(12) Uani 1 1 d . . . . .
H27 H 0.5971 0.4018 0.6958 0.078 Uiso 1 1 calc R U . . .
C28 C 0.67163(15) 0.38153(17) 0.72735(14) 0.0525(10) Uani 1 1 d . . . . .
C29 C 0.70814(15) 0.35793(15) 0.71873(13) 0.0488(9) Uani 1 1 d . . . . .
H29 H 0.7398 0.3514 0.7437 0.059 Uiso 1 1 calc R U . . .
C30 C 0.70032(14) 0.34281(16) 0.67352(13) 0.0488(9) Uani 1 1 d . . . . .
C31 C 0.68218(16) 0.40158(17) 0.77411(15) 0.0562(10) Uani 1 1 d . . . . .
C32 C 0.71855(17) 0.37736(19) 0.81300(15) 0.0626(11) Uani 1 1 d . . . . .
H32 H 0.7373 0.3470 0.8100 0.075 Uiso 1 1 calc R U . . .
C33 C 0.72832(19) 0.3968(2) 0.85662(17) 0.0731(13) Uani 1 1 d . . . . .
H33 H 0.7540 0.3796 0.8827 0.088 Uiso 1 1 calc R U . . .
C34 C 0.7019(2) 0.4400(2) 0.86307(18) 0.0748(14) Uani 1 1 d . . . . .
C35 C 0.6654(2) 0.4648(2) 0.82402(19) 0.0787(15) Uani 1 1 d . . . . .
H35 H 0.6471 0.4955 0.8271 0.094 Uiso 1 1 calc R U . . .
C36 C 0.65538(19) 0.4455(2) 0.78054(17) 0.0699(13) Uani 1 1 d . . . . .
H36 H 0.6296 0.4626 0.7545 0.084 Uiso 1 1 calc R U . . .
C37 C 0.7115(3) 0.4627(3) 0.9105(2) 0.110(2) Uani 1 1 d . . . . .
C38 C 0.7524(4) 0.4306(4) 0.9493(2) 0.151(4) Uani 1 1 d . . . . .
H38A H 0.7848 0.4404 0.9506 0.227 Uiso 1 1 calc R U . . .
H38B H 0.7467 0.3904 0.9438 0.227 Uiso 1 1 calc R U . . .
H38C H 0.7522 0.4403 0.9785 0.227 Uiso 1 1 calc R U . . .
C39 C 0.6614(4) 0.4499(4) 0.9162(3) 0.176(4) Uani 1 1 d . . . . .
H39A H 0.6679 0.4561 0.9482 0.264 Uiso 1 1 calc R U . . .
H39B H 0.6514 0.4110 0.9078 0.264 Uiso 1 1 calc R U . . .
H39C H 0.6347 0.4748 0.8962 0.264 Uiso 1 1 calc R U . . .
C40 C 0.7223(5) 0.5212(3) 0.9144(3) 0.216(6) Uani 1 1 d . . . . .
H40A H 0.7258 0.5347 0.9442 0.324 Uiso 1 1 calc R U . . .
H40B H 0.6952 0.5412 0.8897 0.324 Uiso 1 1 calc R U . . .
H40C H 0.7534 0.5276 0.9122 0.324 Uiso 1 1 calc R U . . .
C41 C 0.79229(19) 0.2536(2) 0.58536(14) 0.0619(12) Uani 1 1 d . . . . .
C42 C 0.7506(2) 0.2214(2) 0.56055(16) 0.0690(12) Uani 1 1 d . . . . .
H42 H 0.7193 0.2312 0.5594 0.083 Uiso 1 1 calc R U . . .
C43 C 0.7548(2) 0.1759(2) 0.53805(18) 0.0810(15) Uani 1 1 d . . . . .
H43 H 0.7259 0.1547 0.5201 0.097 Uiso 1 1 calc R U . . .
C44 C 0.7999(3) 0.1593(2) 0.54035(18) 0.0844(16) Uani 1 1 d . . . . .
H44 H 0.8023 0.1257 0.5259 0.101 Uiso 1 1 calc R U . . .
C45 C 0.8414(2) 0.1917(3) 0.5637(2) 0.0929(18) Uani 1 1 d . . . . .
H45 H 0.8723 0.1814 0.5644 0.111 Uiso 1 1 calc R U . . .
C46 C 0.8382(2) 0.2399(2) 0.58654(19) 0.0825(15) Uani 1 1 d . . . . .
H46 H 0.8666 0.2628 0.6025 0.099 Uiso 1 1 calc R U . . .
C47 C 0.8126(2) 0.3725(2) 0.60097(18) 0.0703(13) Uani 1 1 d . . . . .
C48 C 0.7790(2) 0.4070(2) 0.56736(16) 0.0838(16) Uani 1 1 d . . . . .
H48 H 0.7444 0.3990 0.5544 0.101 Uiso 1 1 calc R U . . .
C49 C 0.7955(3) 0.4525(3) 0.5527(2) 0.108(2) Uani 1 1 d . . . . .
H49 H 0.7728 0.4765 0.5296 0.130 Uiso 1 1 calc R U . . .
C50 C 0.8473(4) 0.4630(3) 0.5728(3) 0.125(3) Uani 1 1 d . U . . .
H50 H 0.8596 0.4925 0.5612 0.150 Uiso 1 1 calc R U . . .
C51 C 0.8797(3) 0.4318(3) 0.6081(4) 0.163(4) Uani 1 1 d . U . . .
H51 H 0.9141 0.4413 0.6228 0.196 Uiso 1 1 calc R U . . .
C52 C 0.8621(2) 0.3854(3) 0.6226(3) 0.115(2) Uani 1 1 d . U . . .
H52 H 0.8844 0.3630 0.6473 0.138 Uiso 1 1 calc R U . . .
C53 C 0.39535(15) 0.43103(17) 0.31571(13) 0.0536(10) Uani 1 1 d . . . . .
C54 C 0.34355(14) 0.43648(16) 0.29266(13) 0.0472(9) Uani 1 1 d . . . . .
C55 C 0.31757(15) 0.40870(16) 0.24941(13) 0.0487(9) Uani 1 1 d . . . . .
C56 C 0.26699(15) 0.39572(16) 0.23031(13) 0.0500(9) Uani 1 1 d . . . . .
H56 H 0.2485 0.4063 0.2464 0.060 Uiso 1 1 calc R U . . .
C57 C 0.24250(16) 0.36800(17) 0.18875(13) 0.0548(10) Uani 1 1 d . . . . .
C58 C 0.27072(18) 0.35518(19) 0.16492(14) 0.0629(12) Uani 1 1 d . . . . .
H58 H 0.2542 0.3403 0.1348 0.076 Uiso 1 1 calc R U . . .
C59 C 0.32046(19) 0.36344(19) 0.18361(14) 0.0652(12) Uani 1 1 d . . . . .
H59 H 0.3382 0.3527 0.1669 0.078 Uiso 1 1 calc R U . . .
C60 C 0.34691(17) 0.38802(18) 0.22811(14) 0.0564(10) Uani 1 1 d . . . . .
C61 C 0.39887(17) 0.39031(19) 0.25066(15) 0.0628(11) Uani 1 1 d . . . . .
H61 H 0.4175 0.3794 0.2348 0.075 Uiso 1 1 calc R U . . .
C62 C 0.42346(16) 0.40812(19) 0.29548(15) 0.0612(11) Uani 1 1 d . . . . .
H62 H 0.4586 0.4049 0.3121 0.073 Uiso 1 1 calc R U . . .
C63 C 0.18974(16) 0.35106(17) 0.17133(13) 0.0564(11) Uani 1 1 d . . . . .
C64 C 0.1698(2) 0.3097(2) 0.13921(18) 0.0832(16) Uani 1 1 d . . . . .
H64 H 0.1897 0.2932 0.1264 0.100 Uiso 1 1 calc R U . . .
C65 C 0.1205(2) 0.2910(2) 0.12460(19) 0.0904(17) Uani 1 1 d . . . . .
H65 H 0.1083 0.2617 0.1028 0.108 Uiso 1 1 calc R U . . .
C66 C 0.09015(18) 0.31379(19) 0.14094(16) 0.0691(13) Uani 1 1 d . . . . .
C67 C 0.1100(2) 0.3560(3) 0.17286(19) 0.0871(17) Uani 1 1 d . . . . .
H67 H 0.0898 0.3733 0.1850 0.105 Uiso 1 1 calc R U . . .
C68 C 0.15875(19) 0.3736(2) 0.18755(18) 0.0827(16) Uani 1 1 d . . . . .
H68 H 0.1711 0.4026 0.2098 0.099 Uiso 1 1 calc R U . . .
C69 C 0.0360(2) 0.2945(3) 0.1253(2) 0.0894(17) Uani 1 1 d . . . . .
C70 C 0.0210(4) 0.2545(6) 0.0826(5) 0.107(5) Uani 0.70(2) 1 d . . P . .
H70A H 0.0424 0.2214 0.0916 0.160 Uiso 0.70(2) 1 calc R U P . .
H70B H 0.0249 0.2742 0.0580 0.160 Uiso 0.70(2) 1 calc R U P . .
H70C H -0.0138 0.2430 0.0716 0.160 Uiso 0.70(2) 1 calc R U P . .
C71 C 0.0031(5) 0.3443(6) 0.1097(5) 0.117(5) Uani 0.70(2) 1 d . . P . .
H71A H -0.0313 0.3333 0.1014 0.175 Uiso 0.70(2) 1 calc R U P . .
H71B H 0.0050 0.3607 0.0829 0.175 Uiso 0.70(2) 1 calc R U P . .
H71C H 0.0140 0.3719 0.1345 0.175 Uiso 0.70(2) 1 calc R U P . .
C72 C 0.0344(5) 0.2637(6) 0.1642(4) 0.113(5) Uani 0.70(2) 1 d . . P . .
H72A H 0.0601 0.2346 0.1746 0.170 Uiso 0.70(2) 1 calc R U P . .
H72B H 0.0016 0.2465 0.1542 0.170 Uiso 0.70(2) 1 calc R U P . .
H72C H 0.0406 0.2896 0.1894 0.170 Uiso 0.70(2) 1 calc R U P . .
C73 C 0.32179(14) 0.46645(16) 0.31907(14) 0.0506(9) Uani 1 1 d . . . . .
C74 C 0.35448(15) 0.46945(18) 0.36643(14) 0.0567(10) Uani 1 1 d . . . . .
C75 C 0.33962(18) 0.4922(2) 0.39836(17) 0.0698(13) Uani 1 1 d . . . . .
H75 H 0.3621 0.4940 0.4301 0.084 Uiso 1 1 calc R U . . .
C76 C 0.29222(19) 0.5114(2) 0.38265(19) 0.0813(16) Uani 1 1 d . . . . .
H76 H 0.2806 0.5226 0.4042 0.098 Uiso 1 1 calc R U . . .
C77 C 0.25999(16) 0.5151(2) 0.33584(19) 0.0767(15) Uani 1 1 d . . . . .
C78 C 0.21291(19) 0.5425(2) 0.3190(2) 0.094(2) Uani 1 1 d . . . . .
H78 H 0.2011 0.5546 0.3403 0.113 Uiso 1 1 calc R U . . .
C79 C 0.18461(19) 0.5519(2) 0.2739(2) 0.092(2) Uani 1 1 d . . . . .
H79 H 0.1526 0.5682 0.2638 0.111 Uiso 1 1 calc R U . . .
C80 C 0.20191(17) 0.53771(19) 0.2413(2) 0.0748(15) Uani 1 1 d . . . . .
C81 C 0.24607(15) 0.50898(17) 0.25583(17) 0.0628(12) Uani 1 1 d . . . . .
H81 H 0.2572 0.4982 0.2338 0.075 Uiso 1 1 calc R U . . .
C82 C 0.27527(15) 0.49504(17) 0.30239(16) 0.0586(11) Uani 1 1 d . . . . .
C83 C 0.17347(17) 0.5539(2) 0.1928(2) 0.0826(17) Uani 1 1 d . . . . .
C84 C 0.17110(19) 0.5206(2) 0.1566(2) 0.0889(18) Uani 1 1 d . . . . .
H84 H 0.1874 0.4854 0.1633 0.107 Uiso 1 1 calc R U . . .
C85 C 0.1452(2) 0.5377(2) 0.1103(2) 0.105(2) Uani 1 1 d . . . . .
H85 H 0.1460 0.5154 0.0864 0.126 Uiso 1 1 calc DR U . . .
C86 C 0.1189(2) 0.5872(3) 0.1003(3) 0.122(3) Uani 1 1 d . . . . .
C87 C 0.1221(3) 0.6209(3) 0.1370(3) 0.139(3) Uani 1 1 d . . . . .
H87 H 0.1052 0.6558 0.1306 0.167 Uiso 1 1 calc R U . . .
C88 C 0.1481(2) 0.6052(2) 0.1804(3) 0.116(3) Uani 1 1 d . . . . .
H88 H 0.1496 0.6295 0.2041 0.140 Uiso 1 1 calc R U . . .
C89 C 0.0889(4) 0.6069(4) 0.0498(3) 0.159(4) Uani 1 1 d . . . . .
C90 C 0.0928(5) 0.5678(5) 0.0155(4) 0.236(7) Uani 1 1 d . . . . .
H90A H 0.0703 0.5361 0.0104 0.354 Uiso 1 1 calc R U . . .
H90B H 0.1271 0.5542 0.0272 0.354 Uiso 1 1 calc DR U . . .
H90C H 0.0837 0.5876 -0.0136 0.354 Uiso 1 1 calc R U . . .
C91 C 0.0400(4) 0.6255(6) 0.0415(4) 0.243(7) Uani 1 1 d . . . . .
H91A H 0.0424 0.6491 0.0669 0.364 Uiso 1 1 calc R U . . .
H91B H 0.0190 0.5930 0.0389 0.364 Uiso 1 1 calc R U . . .
H91C H 0.0253 0.6469 0.0128 0.364 Uiso 1 1 calc R U . . .
C92 C 0.1147(4) 0.6602(4) 0.0431(4) 0.206(5) Uani 1 1 d . . . . .
H92A H 0.0932 0.6775 0.0136 0.310 Uiso 1 1 calc R U . . .
H92B H 0.1465 0.6499 0.0435 0.310 Uiso 1 1 calc R U . . .
H92C H 0.1205 0.6867 0.0679 0.310 Uiso 1 1 calc R U . . .
C93 C 0.43764(19) 0.38962(19) 0.41149(15) 0.0650(12) Uani 1 1 d . . . . .
C94 C 0.4085(2) 0.3631(2) 0.42795(16) 0.0866(17) Uani 1 1 d . . . . .
H94 H 0.3765 0.3771 0.4219 0.104 Uiso 1 1 calc R U . . .
C95 C 0.4275(4) 0.3140(3) 0.4543(2) 0.123(3) Uani 1 1 d . . . . .
H95 H 0.4076 0.2942 0.4655 0.147 Uiso 1 1 calc R U . . .
C96 C 0.4722(4) 0.2955(3) 0.4635(3) 0.133(3) Uani 1 1 d . . . . .
H96 H 0.4838 0.2623 0.4809 0.160 Uiso 1 1 calc R U . . .
C97 C 0.5025(3) 0.3228(3) 0.4485(2) 0.122(3) Uani 1 1 d . . . . .
H97 H 0.5350 0.3094 0.4559 0.146 Uiso 1 1 calc R U . . .
C98 C 0.4844(2) 0.3702(2) 0.4226(2) 0.0909(17) Uani 1 1 d . . . . .
H98 H 0.5049 0.3899 0.4121 0.109 Uiso 1 1 calc R U . . .
C99 C 0.45909(15) 0.50343(17) 0.39585(14) 0.0533(10) Uani 1 1 d . . . . .
C100 C 0.48085(16) 0.52455(18) 0.36847(17) 0.0615(11) Uani 1 1 d . . . . .
H100 H 0.4725 0.5097 0.3389 0.074 Uiso 1 1 calc R U . . .
C101 C 0.51528(17) 0.5683(2) 0.3865(2) 0.0741(14) Uani 1 1 d . . . . .
H101 H 0.5310 0.5828 0.3691 0.089 Uiso 1 1 calc R U . . .
C102 C 0.52659(18) 0.5905(2) 0.42934(19) 0.0769(15) Uani 1 1 d . . . . .
H102 H 0.5500 0.6200 0.4411 0.092 Uiso 1 1 calc R U . . .
C103 C 0.50411(18) 0.57000(19) 0.45491(16) 0.0716(14) Uani 1 1 d . . . . .
H103 H 0.5113 0.5861 0.4839 0.086 Uiso 1 1 calc R U . . .
C104 C 0.47101(16) 0.52604(18) 0.43869(14) 0.0604(11) Uani 1 1 d . . . . .
H104 H 0.4564 0.5113 0.4570 0.073 Uiso 1 1 calc R U . . .
C70' C -0.0015(14) 0.3276(19) 0.0838(16) 0.17(2) Uani 0.30(2) 1 d . . P . .
H70D H -0.0345 0.3255 0.0830 0.255 Uiso 0.30(2) 1 calc R U P . .
H70E H -0.0028 0.3118 0.0555 0.255 Uiso 0.30(2) 1 calc R U P . .
H70F H 0.0091 0.3667 0.0866 0.255 Uiso 0.30(2) 1 calc R U P . .
C71' C 0.0140(11) 0.3052(19) 0.1627(14) 0.146(16) Uani 0.30(2) 1 d . . P . .
H71D H 0.0033 0.3441 0.1609 0.219 Uiso 0.30(2) 1 calc R U P . .
H71E H 0.0401 0.2975 0.1936 0.219 Uiso 0.30(2) 1 calc R U P . .
H71F H -0.0144 0.2804 0.1559 0.219 Uiso 0.30(2) 1 calc R U P . .
C72' C 0.0263(13) 0.2331(11) 0.1165(16) 0.128(13) Uani 0.30(2) 1 d . . P . .
H72D H -0.0072 0.2274 0.0916 0.192 Uiso 0.30(2) 1 calc R U P . .
H72E H 0.0289 0.2147 0.1444 0.192 Uiso 0.30(2) 1 calc R U P . .
H72F H 0.0509 0.2170 0.1077 0.192 Uiso 0.30(2) 1 calc R U P . .
F1 F 0.66266(12) 0.44963(15) 0.50425(10) 0.0964(10) Uani 1 1 d . . . . .
F2 F 0.6073(2) 0.3807(2) 0.48525(18) 0.0930(19) Uani 0.84(2) 1 d . . P . .
F3 F 0.59649(15) 0.44566(18) 0.43400(10) 0.1202(13) Uani 1 1 d . . . . .
F4 F 0.5842(2) 0.4652(5) 0.49605(19) 0.119(4) Uani 0.84(2) 1 d . . P . .
F5 F 0.5402(8) 0.1822(16) 0.3957(6) 0.77(3) Uani 1 1 d . U . . .
F6 F 0.4793(8) 0.1631(11) 0.3327(8) 0.62(2) Uani 1 1 d . . . . .
F7 F 0.5357(3) 0.2104(4) 0.3314(3) 0.221(4) Uani 0.814(8) 1 d . U P . .
F8 F 0.4815(3) 0.2355(8) 0.3527(4) 0.372(11) Uani 0.814(8) 1 d . U P . .
F2' F 0.5940(11) 0.412(3) 0.4997(14) 0.16(3) Uani 0.16(2) 1 d . . P . .
F4' F 0.6034(16) 0.5019(17) 0.4911(12) 0.135(15) Uani 0.16(2) 1 d . U P . .
F7' F 0.545(2) 0.2394(18) 0.384(2) 0.221(4) Uani 0.186(8) 1 d . U P . .
F8' F 0.5213(10) 0.1420(7) 0.3773(10) 0.129(10) Uani 0.186(8) 1 d . . P . .
P1 P 0.79030(4) 0.31160(5) 0.61853(4) 0.0566(3) Uani 1 1 d . . . . .
P2 P 0.41469(4) 0.44910(5) 0.37459(4) 0.0538(3) Uani 1 1 d . . . . .

loop_
_atom_site_aniso_label
_atom_site_aniso_U_11
_atom_site_aniso_U_22
_atom_site_aniso_U_33
_atom_site_aniso_U_23
_atom_site_aniso_U_13
_atom_site_aniso_U_12
B1 0.070(3) 0.098(5) 0.048(3) 0.012(3) 0.022(3) 0.032(3)
B2 0.096(7) 0.332(14) 0.183(9) 0.051(11) 0.064(6) 0.005(6)
C1 0.064(2) 0.045(2) 0.056(2) 0.0004(18) 0.030(2) 0.0071(19)
C2 0.052(2) 0.043(2) 0.050(2) -0.0023(17) 0.0254(17) 0.0052(17)
C3 0.053(2) 0.041(2) 0.046(2) -0.0007(16) 0.0200(17) 0.0126(17)
C4 0.057(2) 0.034(2) 0.050(2) 0.0059(16) 0.0268(18) 0.0130(17)
C5 0.068(3) 0.045(2) 0.056(2) 0.0075(18) 0.030(2) 0.021(2)
C6 0.073(3) 0.069(3) 0.051(2) 0.011(2) 0.025(2) 0.022(2)
C7 0.058(3) 0.075(3) 0.054(2) 0.005(2) 0.015(2) 0.022(2)
C8 0.054(2) 0.050(3) 0.052(2) -0.0052(18) 0.0197(18) 0.0122(18)
C9 0.052(2) 0.073(3) 0.064(3) -0.006(2) 0.020(2) 0.011(2)
C10 0.054(2) 0.074(3) 0.071(3) -0.007(2) 0.034(2) 0.003(2)
C11 0.078(3) 0.060(3) 0.057(2) 0.013(2) 0.036(2) 0.015(2)
C12 0.093(4) 0.063(3) 0.091(3) 0.029(3) 0.056(3) 0.030(3)
C13 0.126(5) 0.069(4) 0.122(5) 0.040(3) 0.080(4) 0.025(3)
C14 0.100(4) 0.085(4) 0.123(5) 0.036(4) 0.074(4) 0.018(3)
C15 0.090(4) 0.078(4) 0.104(4) 0.032(3) 0.058(3) 0.026(3)
C16 0.074(3) 0.062(3) 0.087(3) 0.027(3) 0.044(3) 0.021(2)
C17 0.151(4) 0.125(5) 0.217(6) 0.022(5) 0.128(5) -0.023(4)
C18 0.157(4) 0.131(5) 0.225(6) 0.017(5) 0.122(5) -0.023(4)
C19 0.175(10) 0.43(2) 0.202(7) 0.064(11) 0.135(9) -0.054(11)
C20 0.126(5) 0.299(16) 0.320(16) 0.134(12) 0.111(9) -0.038(7)
C21 0.060(2) 0.037(2) 0.053(2) 0.0077(17) 0.0287(18) 0.0088(17)
C22 0.068(3) 0.049(3) 0.055(2) 0.0067(18) 0.033(2) 0.017(2)
C23 0.076(3) 0.061(3) 0.053(2) 0.017(2) 0.033(2) 0.021(2)
C24 0.066(3) 0.069(3) 0.056(2) 0.018(2) 0.027(2) 0.022(2)
C25 0.062(2) 0.048(3) 0.056(2) 0.0126(18) 0.027(2) 0.0161(19)
C26 0.057(2) 0.074(3) 0.064(3) 0.016(2) 0.025(2) 0.022(2)
C27 0.066(3) 0.065(3) 0.074(3) 0.022(2) 0.040(2) 0.028(2)
C28 0.059(2) 0.048(2) 0.058(2) 0.0133(18) 0.0329(19) 0.0157(19)
C29 0.061(2) 0.034(2) 0.054(2) 0.0045(16) 0.0279(18) 0.0111(17)
C30 0.058(2) 0.039(2) 0.054(2) 0.0081(17) 0.0282(18) 0.0102(17)
C31 0.066(3) 0.046(3) 0.066(3) 0.0061(19) 0.038(2) 0.015(2)
C32 0.070(3) 0.055(3) 0.066(3) -0.005(2) 0.032(2) 0.014(2)
C33 0.089(3) 0.066(3) 0.066(3) -0.008(2) 0.035(3) 0.012(3)
C34 0.103(4) 0.055(3) 0.078(3) -0.014(2) 0.051(3) 0.006(3)
C35 0.112(4) 0.051(3) 0.097(4) -0.002(3) 0.068(3) 0.021(3)
C36 0.085(3) 0.060(3) 0.078(3) 0.012(2) 0.049(3) 0.026(2)
C37 0.141(6) 0.105(5) 0.085(4) -0.025(4) 0.051(4) 0.027(4)
C38 0.225(10) 0.140(7) 0.072(4) -0.017(4) 0.050(5) 0.046(7)
C39 0.230(11) 0.202(10) 0.154(8) -0.013(7) 0.136(8) 0.026(8)
C40 0.46(2) 0.069(5) 0.117(6) -0.035(4) 0.123(9) -0.046(8)
C41 0.088(3) 0.061(3) 0.053(2) 0.012(2) 0.045(2) 0.021(2)
C42 0.094(4) 0.060(3) 0.061(3) 0.002(2) 0.042(3) 0.009(3)
C43 0.118(4) 0.067(3) 0.072(3) -0.006(3) 0.053(3) 0.004(3)
C44 0.133(5) 0.067(4) 0.072(3) 0.009(3) 0.062(4) 0.023(4)
C45 0.101(4) 0.105(5) 0.084(4) -0.010(3) 0.051(3) 0.033(4)
C46 0.090(4) 0.076(4) 0.092(4) -0.006(3) 0.049(3) 0.020(3)
C47 0.096(4) 0.058(3) 0.081(3) 0.000(2) 0.062(3) 0.006(3)
C48 0.131(5) 0.067(3) 0.055(3) 0.004(2) 0.042(3) -0.007(3)
C49 0.192(8) 0.069(4) 0.078(4) -0.003(3) 0.072(5) -0.026(5)
C50 0.199(8) 0.065(4) 0.165(7) 0.008(4) 0.130(6) -0.014(5)
C51 0.122(6) 0.090(5) 0.315(12) 0.067(6) 0.132(7) 0.019(4)
C52 0.093(4) 0.080(4) 0.193(7) 0.040(4) 0.083(5) 0.018(3)
C53 0.062(2) 0.049(2) 0.048(2) -0.0014(18) 0.0231(19) 0.0080(19)
C54 0.055(2) 0.039(2) 0.048(2) -0.0035(16) 0.0234(17) 0.0026(17)
C55 0.062(2) 0.035(2) 0.047(2) -0.0009(16) 0.0228(18) 0.0102(18)
C56 0.066(2) 0.036(2) 0.046(2) -0.0053(16) 0.0226(18) 0.0038(18)
C57 0.072(3) 0.038(2) 0.047(2) -0.0036(17) 0.0199(19) 0.0071(19)
C58 0.078(3) 0.060(3) 0.044(2) -0.0066(19) 0.021(2) 0.015(2)
C59 0.090(3) 0.057(3) 0.052(2) -0.006(2) 0.034(2) 0.014(2)
C60 0.074(3) 0.046(2) 0.050(2) 0.0000(18) 0.028(2) 0.015(2)
C61 0.074(3) 0.058(3) 0.063(3) -0.004(2) 0.037(2) 0.013(2)
C62 0.058(2) 0.060(3) 0.063(3) 0.002(2) 0.025(2) 0.011(2)
C63 0.070(3) 0.040(2) 0.048(2) -0.0102(17) 0.0154(19) 0.005(2)
C64 0.079(3) 0.077(4) 0.077(3) -0.034(3) 0.020(3) 0.002(3)
C65 0.090(4) 0.073(4) 0.086(4) -0.034(3) 0.020(3) -0.004(3)
C66 0.076(3) 0.047(3) 0.066(3) -0.005(2) 0.015(2) -0.004(2)
C67 0.082(3) 0.099(4) 0.085(4) -0.040(3) 0.041(3) -0.022(3)
C68 0.076(3) 0.085(4) 0.083(3) -0.046(3) 0.032(3) -0.020(3)
C69 0.084(4) 0.078(4) 0.084(4) -0.020(3) 0.018(3) -0.022(3)
C70 0.095(6) 0.090(9) 0.120(9) -0.045(7) 0.034(6) -0.033(6)
C71 0.072(7) 0.119(10) 0.120(11) -0.028(8) 0.007(7) 0.006(6)
C72 0.097(7) 0.121(11) 0.113(8) -0.004(7) 0.039(6) -0.026(7)
C73 0.053(2) 0.042(2) 0.058(2) -0.0174(18) 0.0255(18) -0.0087(18)
C74 0.056(2) 0.054(3) 0.061(2) -0.021(2) 0.027(2) -0.0087(19)
C75 0.070(3) 0.076(3) 0.070(3) -0.036(2) 0.037(2) -0.021(2)
C76 0.080(3) 0.085(4) 0.091(4) -0.052(3) 0.048(3) -0.023(3)
C77 0.049(2) 0.087(4) 0.093(4) -0.043(3) 0.031(2) -0.015(2)
C78 0.060(3) 0.097(4) 0.128(5) -0.067(4) 0.043(3) -0.011(3)
C79 0.053(3) 0.081(4) 0.133(5) -0.056(4) 0.032(3) 0.000(3)
C80 0.055(2) 0.041(3) 0.113(4) -0.034(3) 0.024(3) -0.002(2)
C81 0.055(2) 0.037(2) 0.086(3) -0.023(2) 0.022(2) -0.0025(19)
C82 0.052(2) 0.041(2) 0.078(3) -0.028(2) 0.024(2) -0.0079(18)
C83 0.055(3) 0.044(3) 0.115(4) -0.023(3) 0.007(3) 0.008(2)
C84 0.078(3) 0.046(3) 0.114(4) -0.007(3) 0.017(3) 0.024(2)
C85 0.091(4) 0.066(4) 0.110(5) 0.001(3) 0.002(3) 0.019(3)
C86 0.087(4) 0.083(5) 0.138(6) 0.013(4) -0.002(4) 0.029(4)
C87 0.098(5) 0.072(5) 0.168(7) -0.023(5) -0.014(5) 0.037(4)
C88 0.078(4) 0.059(4) 0.146(6) -0.032(4) -0.011(4) 0.027(3)
C89 0.139(7) 0.125(7) 0.138(7) 0.029(6) -0.006(6) 0.066(6)
C90 0.300(15) 0.161(10) 0.133(8) 0.025(7) -0.008(9) 0.115(10)
C91 0.152(9) 0.328(17) 0.173(10) 0.073(10) 0.003(7) 0.118(11)
C92 0.201(11) 0.130(8) 0.230(12) 0.068(8) 0.044(9) 0.008(8)
C93 0.088(3) 0.048(3) 0.053(2) -0.003(2) 0.026(2) -0.007(2)
C94 0.111(4) 0.068(3) 0.058(3) -0.005(2) 0.016(3) -0.033(3)
C95 0.162(7) 0.083(5) 0.082(4) 0.008(4) 0.017(5) -0.063(5)
C96 0.178(8) 0.061(4) 0.096(5) 0.022(3) 0.003(6) -0.016(5)
C97 0.134(6) 0.078(5) 0.115(5) 0.029(4) 0.021(5) 0.017(4)
C98 0.094(4) 0.063(3) 0.100(4) 0.027(3) 0.028(3) 0.021(3)
C99 0.051(2) 0.046(2) 0.055(2) 0.0035(18) 0.0158(18) 0.0087(18)
C100 0.060(2) 0.049(3) 0.079(3) 0.001(2) 0.033(2) 0.007(2)
C101 0.057(3) 0.062(3) 0.104(4) 0.012(3) 0.036(3) -0.002(2)
C102 0.061(3) 0.056(3) 0.087(4) 0.009(3) 0.009(3) -0.007(2)
C103 0.074(3) 0.049(3) 0.059(3) 0.006(2) 0.000(2) -0.006(2)
C104 0.061(2) 0.054(3) 0.049(2) 0.0038(19) 0.0096(19) 0.004(2)
C70' 0.12(2) 0.15(4) 0.15(4) 0.05(3) -0.03(2) -0.06(2)
C71' 0.085(18) 0.15(3) 0.22(4) -0.09(3) 0.07(2) -0.041(19)
C72' 0.18(3) 0.058(15) 0.18(4) -0.034(18) 0.11(3) -0.033(16)
F1 0.085(2) 0.119(3) 0.0796(19) 0.0058(18) 0.0317(17) 0.0192(18)
F2 0.103(4) 0.094(4) 0.082(3) 0.011(2) 0.040(2) 0.022(2)
F3 0.141(3) 0.159(4) 0.0536(16) 0.0247(19) 0.0365(18) 0.011(3)
F4 0.085(3) 0.161(9) 0.096(4) -0.037(4) 0.026(3) 0.051(4)
F5 0.43(2) 1.32(8) 0.288(15) 0.19(3) -0.085(17) 0.34(4)
F6 0.41(2) 0.65(4) 0.64(4) 0.36(3) 0.08(2) -0.15(2)
F7 0.234(8) 0.219(8) 0.308(10) 0.009(7) 0.211(8) 0.020(6)
F8 0.113(6) 0.66(2) 0.291(12) -0.229(15) 0.039(6) 0.115(10)
F2' 0.09(2) 0.30(8) 0.10(2) 0.12(4) 0.039(18) 0.02(3)
F4' 0.13(3) 0.086(16) 0.13(2) -0.030(17) 0.008(18) -0.001(18)
F7' 0.234(8) 0.219(8) 0.308(10) 0.009(7) 0.211(8) 0.020(6)
F8' 0.15(2) 0.033(9) 0.20(3) 0.067(12) 0.07(2) 0.022(10)
P1 0.0714(7) 0.0497(7) 0.0595(6) 0.0048(5) 0.0390(5) 0.0111(5)
P2 0.0579(6) 0.0485(6) 0.0500(6) -0.0043(5) 0.0193(5) 0.0001(5)

loop_
_atom_type_symbol
_atom_type_description
_atom_type_scat_dispersion_real
_atom_type_scat_dispersion_imag
_atom_type_scat_source
C C 0.0137 0.0067 'International Tables Vol C Tables 4.2.6.8 and 6.1.1.4'
H H 0.0000 0.0000 'International Tables Vol C Tables 4.2.6.8 and 6.1.1.4'
B B 0.0070 0.0029 'International Tables Vol C Tables 4.2.6.8 and 6.1.1.4'
F F 0.0583 0.0400 'International Tables Vol C Tables 4.2.6.8 and 6.1.1.4'
P P 0.2543 0.3332 'International Tables Vol C Tables 4.2.6.8 and 6.1.1.4'

loop_
_geom_angle_atom_site_label_1
_geom_angle_atom_site_label_2
_geom_angle_atom_site_label_3
_geom_angle
_geom_angle_site_symmetry_1
_geom_angle_site_symmetry_3
_geom_angle_publ_flag
F2' B1 F4 61(4) . . ?
F2' B1 F1 117.0(14) . . ?
F4 B1 F1 114.9(6) . . ?
F2' B1 F3 128(2) . . ?
F4 B1 F3 112.6(5) . . ?
F1 B1 F3 112.0(5) . . ?
F2' B1 F2 46(4) . . ?
F4 B1 F2 106.8(7) . . ?
F1 B1 F2 106.0(5) . . ?
F3 B1 F2 103.6(5) . . ?
F2' B1 F4' 103(4) . . ?
F4 B1 F4' 42.9(18) . . ?
F1 B1 F4' 87.4(16) . . ?
F3 B1 F4' 96.7(15) . . ?
F2 B1 F4' 149(2) . . ?
F5 B2 F6 127(3) . . ?
F5 B2 F8' 55(2) . . ?
F6 B2 F8' 75(2) . . ?
F5 B2 F7 116(2) . . ?
F6 B2 F7 107(2) . . ?
F8' B2 F7 126(2) . . ?
F5 B2 F8 111(2) . . ?
F6 B2 F8 90.1(17) . . ?
F8' B2 F8 134.1(18) . . ?
F7 B2 F8 99.6(18) . . ?
F5 B2 F7' 64(2) . . ?
F6 B2 F7' 162(3) . . ?
F8' B2 F7' 119(3) . . ?
F7 B2 F7' 74.9(19) . . ?
F8 B2 F7' 72(2) . . ?
C2 C1 C10 122.9(4) . . ?
C2 C1 P1 107.7(3) . . ?
C10 C1 P1 129.0(3) . . ?
C1 C2 C3 118.4(3) . . ?
C1 C2 C21 113.3(3) . . ?
C3 C2 C21 127.8(3) . . ?
C4 C3 C2 124.1(3) . . ?
C4 C3 C8 118.0(4) . . ?
C2 C3 C8 117.6(4) . . ?
C5 C4 C3 122.5(4) . . ?
C5 C4 H4 118.8 . . ?
C3 C4 H4 118.8 . . ?
C4 C5 C6 118.6(4) . . ?
C4 C5 C11 120.2(4) . . ?
C6 C5 C11 121.1(4) . . ?
C7 C6 C5 121.4(4) . . ?
C7 C6 H6 119.3 . . ?
C5 C6 H6 119.3 . . ?
C6 C7 C8 120.7(4) . . ?
C6 C7 H7 119.7 . . ?
C8 C7 H7 119.7 . . ?
C9 C8 C7 121.9(4) . . ?
C9 C8 C3 119.9(4) . . ?
C7 C8 C3 118.1(4) . . ?
C10 C9 C8 121.6(4) . . ?
C10 C9 H9 119.2 . . ?
C8 C9 H9 119.2 . . ?
C9 C10 C1 118.1(4) . . ?
C9 C10 H10 121.0 . . ?
C1 C10 H10 121.0 . . ?
C12 C11 C16 116.7(5) . . ?
C12 C11 C5 121.0(4) . . ?
C16 C11 C5 122.2(4) . . ?
C11 C12 C13 121.8(5) . . ?
C11 C12 H12 119.1 . . ?
C13 C12 H12 119.1 . . ?
C12 C13 C14 122.2(5) . . ?
C12 C13 H13 118.9 . . ?
C14 C13 H13 118.9 . . ?
C13 C14 C15 115.5(5) . . ?
C13 C14 C17 122.7(6) . . ?
C15 C14 C17 121.7(6) . . ?
C16 C15 C14 122.2(5) . . ?
C16 C15 H15 118.9 . . ?
C14 C15 H15 118.9 . . ?
C15 C16 C11 121.5(4) . . ?
C15 C16 H16 119.2 . . ?
C11 C16 H16 119.2 . . ?
C18 C17 C20 106.2(10) . . ?
C18 C17 C19 112.3(10) . . ?
C20 C17 C19 107.5(10) . . ?
C18 C17 C14 109.2(7) . . ?
C20 C17 C14 113.7(7) . . ?
C19 C17 C14 108.0(8) . . ?
C17 C18 H18A 109.5 . . ?
C17 C18 H18B 109.5 . . ?
H18A C18 H18B 109.5 . . ?
C17 C18 H18C 109.5 . . ?
H18A C18 H18C 109.5 . . ?
H18B C18 H18C 109.5 . . ?
C17 C19 H19A 109.5 . . ?
C17 C19 H19B 109.5 . . ?
H19A C19 H19B 109.5 . . ?
C17 C19 H19C 109.5 . . ?
H19A C19 H19C 109.5 . . ?
H19B C19 H19C 109.5 . . ?
C17 C20 H20A 109.5 . . ?
C17 C20 H20B 109.5 . . ?
H20A C20 H20B 109.5 . . ?
C17 C20 H20C 109.5 . . ?
H20A C20 H20C 109.5 . . ?
H20B C20 H20C 109.5 . . ?
C22 C21 C30 118.0(3) . . ?
C22 C21 C2 114.1(3) . . ?
C30 C21 C2 127.8(3) . . ?
C21 C22 C23 122.5(4) . . ?
C21 C22 P1 107.8(3) . . ?
C23 C22 P1 129.4(3) . . ?
C24 C23 C22 118.7(4) . . ?
C24 C23 H23 120.7 . . ?
C22 C23 H23 120.7 . . ?
C23 C24 C25 121.0(4) . . ?
C23 C24 H24 119.5 . . ?
C25 C24 H24 119.5 . . ?
C26 C25 C24 121.4(4) . . ?
C26 C25 C30 118.3(4) . . ?
C24 C25 C30 120.2(4) . . ?
C27 C26 C25 121.3(4) . . ?
C27 C26 H26 119.3 . . ?
C25 C26 H26 119.3 . . ?
C26 C27 C28 121.1(4) . . ?
C26 C27 H27 119.4 . . ?
C28 C27 H27 119.4 . . ?
C29 C28 C27 118.2(4) . . ?
C29 C28 C31 121.1(4) . . ?
C27 C28 C31 120.7(4) . . ?
C28 C29 C30 122.3(4) . . ?
C28 C29 H29 118.8 . . ?
C30 C29 H29 118.8 . . ?
C25 C30 C21 118.3(4) . . ?
C25 C30 C29 118.0(4) . . ?
C21 C30 C29 123.4(4) . . ?
C32 C31 C36 117.0(4) . . ?
C32 C31 C28 121.6(4) . . ?
C36 C31 C28 121.4(4) . . ?
C31 C32 C33 121.1(4) . . ?
C31 C32 H32 119.5 . . ?
C33 C32 H32 119.5 . . ?
C34 C33 C32 122.0(5) . . ?
C34 C33 H33 119.0 . . ?
C32 C33 H33 119.0 . . ?
C33 C34 C35 117.1(4) . . ?
C33 C34 C37 123.7(5) . . ?
C35 C34 C37 119.2(5) . . ?
C36 C35 C34 121.0(4) . . ?
C36 C35 H35 119.5 . . ?
C34 C35 H35 119.5 . . ?
C35 C36 C31 121.7(5) . . ?
C35 C36 H36 119.2 . . ?
C31 C36 H36 119.2 . . ?
C40 C37 C38 110.6(8) . . ?
C40 C37 C34 111.7(6) . . ?
C38 C37 C34 112.1(5) . . ?
C40 C37 C39 111.2(8) . . ?
C38 C37 C39 104.9(7) . . ?
C34 C37 C39 106.1(6) . . ?
C37 C38 H38A 109.5 . . ?
C37 C38 H38B 109.5 . . ?
H38A C38 H38B 109.5 . . ?
C37 C38 H38C 109.5 . . ?
H38A C38 H38C 109.5 . . ?
H38B C38 H38C 109.5 . . ?
C37 C39 H39A 109.5 . . ?
C37 C39 H39B 109.5 . . ?
H39A C39 H39B 109.5 . . ?
C37 C39 H39C 109.5 . . ?
H39A C39 H39C 109.5 . . ?
H39B C39 H39C 109.5 . . ?
C37 C40 H40A 109.5 . . ?
C37 C40 H40B 109.5 . . ?
H40A C40 H40B 109.5 . . ?
C37 C40 H40C 109.5 . . ?
H40A C40 H40C 109.5 . . ?
H40B C40 H40C 109.5 . . ?
C42 C41 C46 120.6(5) . . ?
C42 C41 P1 121.6(4) . . ?
C46 C41 P1 117.7(4) . . ?
C43 C42 C41 119.2(5) . . ?
C43 C42 H42 120.4 . . ?
C41 C42 H42 120.4 . . ?
C42 C43 C44 122.0(6) . . ?
C42 C43 H43 119.0 . . ?
C44 C43 H43 119.0 . . ?
C45 C44 C43 119.4(5) . . ?
C45 C44 H44 120.3 . . ?
C43 C44 H44 120.3 . . ?
C44 C45 C46 120.2(5) . . ?
C44 C45 H45 119.9 . . ?
C46 C45 H45 119.9 . . ?
C41 C46 C45 118.5(6) . . ?
C41 C46 H46 120.8 . . ?
C45 C46 H46 120.8 . . ?
C52 C47 C48 121.0(5) . . ?
C52 C47 P1 119.5(4) . . ?
C48 C47 P1 119.4(4) . . ?
C49 C48 C47 120.1(6) . . ?
C49 C48 H48 119.9 . . ?
C47 C48 H48 119.9 . . ?
C48 C49 C50 118.2(7) . . ?
C48 C49 H49 120.9 . . ?
C50 C49 H49 120.9 . . ?
C51 C50 C49 121.6(6) . . ?
C51 C50 H50 119.2 . . ?
C49 C50 H50 119.2 . . ?
C50 C51 C52 119.2(8) . . ?
C50 C51 H51 120.4 . . ?
C52 C51 H51 120.4 . . ?
C47 C52 C51 119.5(7) . . ?
C47 C52 H52 120.3 . . ?
C51 C52 H52 120.3 . . ?
C62 C53 C54 123.0(4) . . ?
C62 C53 P2 128.6(3) . . ?
C54 C53 P2 107.8(3) . . ?
C53 C54 C55 118.2(3) . . ?
C53 C54 C73 114.0(3) . . ?
C55 C54 C73 127.5(3) . . ?
C56 C55 C60 119.2(4) . . ?
C56 C55 C54 123.4(4) . . ?
C60 C55 C54 116.9(4) . . ?
C57 C56 C55 122.8(4) . . ?
C57 C56 H56 118.6 . . ?
C55 C56 H56 118.6 . . ?
C56 C57 C58 116.8(4) . . ?
C56 C57 C63 121.2(4) . . ?
C58 C57 C63 121.9(4) . . ?
C59 C58 C57 122.1(4) . . ?
C59 C58 H58 119.0 . . ?
C57 C58 H58 119.0 . . ?
C58 C59 C60 121.4(4) . . ?
C58 C59 H59 119.3 . . ?
C60 C59 H59 119.3 . . ?
C61 C60 C55 121.0(4) . . ?
C61 C60 C59 122.4(4) . . ?
C55 C60 C59 116.6(4) . . ?
C62 C61 C60 121.1(4) . . ?
C62 C61 H61 119.5 . . ?
C60 C61 H61 119.5 . . ?
C61 C62 C53 118.1(4) . . ?
C61 C62 H62 121.0 . . ?
C53 C62 H62 121.0 . . ?
C68 C63 C64 116.1(5) . . ?
C68 C63 C57 122.5(4) . . ?
C64 C63 C57 121.4(4) . . ?
C63 C64 C65 121.6(5) . . ?
C63 C64 H64 119.2 . . ?
C65 C64 H64 119.2 . . ?
C66 C65 C64 121.7(5) . . ?
C66 C65 H65 119.1 . . ?
C64 C65 H65 119.1 . . ?
C65 C66 C67 116.7(5) . . ?
C65 C66 C69 122.8(5) . . ?
C67 C66 C69 120.4(5) . . ?
C66 C67 C68 121.2(5) . . ?
C66 C67 H67 119.4 . . ?
C68 C67 H67 119.4 . . ?
C63 C68 C67 122.6(4) . . ?
C63 C68 H68 118.7 . . ?
C67 C68 H68 118.7 . . ?
C72 C69 C71 115.2(10) . . ?
C72 C69 C72' 66.3(16) . . ?
C71 C69 C72' 132.7(15) . . ?
C72 C69 C70' 136(2) . . ?
C71 C69 C70' 34(2) . . ?
C72' C69 C70' 109.5(19) . . ?
C72 C69 C66 107.1(6) . . ?
C71 C69 C66 108.3(7) . . ?
C72' C69 C66 116.3(13) . . ?
C70' C69 C66 112.8(15) . . ?
C72 C69 C70 110.0(8) . . ?
C71 C69 C70 107.4(7) . . ?
C72' C69 C70 44.1(14) . . ?
C70' C69 C70 74(2) . . ?
C66 C69 C70 108.7(6) . . ?
C72 C69 C71' 43.2(15) . . ?
C71 C69 C71' 72.8(18) . . ?
C72' C69 C71' 100.8(17) . . ?
C70' C69 C71' 101(2) . . ?
C66 C69 C71' 114.8(10) . . ?
C70 C69 C71' 134.0(11) . . ?
C69 C70 H70A 109.5 . . ?
C69 C70 H70B 109.5 . . ?
H70A C70 H70B 109.5 . . ?
C69 C70 H70C 109.5 . . ?
H70A C70 H70C 109.5 . . ?
H70B C70 H70C 109.5 . . ?
C69 C71 H71A 109.5 . . ?
C69 C71 H71B 109.5 . . ?
H71A C71 H71B 109.5 . . ?
C69 C71 H71C 109.5 . . ?
H71A C71 H71C 109.5 . . ?
H71B C71 H71C 109.5 . . ?
C69 C72 H72A 109.5 . . ?
C69 C72 H72B 109.5 . . ?
H72A C72 H72B 109.5 . . ?
C69 C72 H72C 109.5 . . ?
H72A C72 H72C 109.5 . . ?
H72B C72 H72C 109.5 . . ?
C74 C73 C82 118.6(4) . . ?
C74 C73 C54 112.8(3) . . ?
C82 C73 C54 128.5(4) . . ?
C75 C74 C73 122.0(4) . . ?
C75 C74 P2 129.0(3) . . ?
C73 C74 P2 108.5(3) . . ?
C76 C75 C74 118.3(4) . . ?
C76 C75 H75 120.9 . . ?
C74 C75 H75 120.9 . . ?
C75 C76 C77 122.3(5) . . ?
C75 C76 H76 118.9 . . ?
C77 C76 H76 118.9 . . ?
C76 C77 C78 122.3(5) . . ?
C76 C77 C82 120.3(4) . . ?
C78 C77 C82 117.2(5) . . ?
C79 C78 C77 122.0(5) . . ?
C79 C78 H78 119.0 . . ?
C77 C78 H78 119.0 . . ?
C78 C79 C80 120.9(5) . . ?
C78 C79 H79 119.6 . . ?
C80 C79 H79 119.6 . . ?
C81 C80 C79 118.8(5) . . ?
C81 C80 C83 120.6(5) . . ?
C79 C80 C83 120.6(5) . . ?
C80 C81 C82 122.0(5) . . ?
C80 C81 H81 119.0 . . ?
C82 C81 H81 119.0 . . ?
C81 C82 C73 123.9(4) . . ?
C81 C82 C77 118.5(4) . . ?
C73 C82 C77 117.3(4) . . ?
C84 C83 C88 116.0(6) . . ?
C84 C83 C80 122.8(4) . . ?
C88 C83 C80 121.2(5) . . ?
C83 C84 C85 122.1(5) . . ?
C83 C84 H84 119.0 . . ?
C85 C84 H84 119.0 . . ?
C86 C85 C84 119.0(7) . . ?
C86 C85 H85 120.5 . . ?
C84 C85 H85 120.5 . . ?
C85 C86 C87 118.4(7) . . ?
C85 C86 C89 120.9(8) . . ?
C87 C86 C89 120.6(7) . . ?
C88 C87 C86 121.6(6) . . ?
C88 C87 H87 119.2 . . ?
C86 C87 H87 119.2 . . ?
C87 C88 C83 122.6(6) . . ?
C87 C88 H88 118.7 . . ?
C83 C88 H88 118.7 . . ?
C91 C89 C90 117.5(10) . . ?
C91 C89 C86 111.1(10) . . ?
C90 C89 C86 113.2(7) . . ?
C91 C89 C92 104.4(9) . . ?
C90 C89 C92 101.5(11) . . ?
C86 C89 C92 107.9(8) . . ?
C89 C90 H90A 109.5 . . ?
C89 C90 H90B 109.5 . . ?
H90A C90 H90B 109.5 . . ?
C89 C90 H90C 109.5 . . ?
H90A C90 H90C 109.5 . . ?
H90B C90 H90C 109.5 . . ?
C89 C91 H91A 109.5 . . ?
C89 C91 H91B 109.5 . . ?
H91A C91 H91B 109.5 . . ?
C89 C91 H91C 109.5 . . ?
H91A C91 H91C 109.5 . . ?
H91B C91 H91C 109.5 . . ?
C89 C92 H92A 109.5 . . ?
C89 C92 H92B 109.5 . . ?
H92A C92 H92B 109.5 . . ?
C89 C92 H92C 109.5 . . ?
H92A C92 H92C 109.5 . . ?
H92B C92 H92C 109.5 . . ?
C98 C93 C94 119.9(5) . . ?
C98 C93 P2 119.5(4) . . ?
C94 C93 P2 120.6(4) . . ?
C93 C94 C95 117.9(7) . . ?
C93 C94 H94 121.1 . . ?
C95 C94 H94 121.1 . . ?
C96 C95 C94 120.8(8) . . ?
C96 C95 H95 119.6 . . ?
C94 C95 H95 119.6 . . ?
C95 C96 C97 121.9(7) . . ?
C95 C96 H96 119.0 . . ?
C97 C96 H96 119.0 . . ?
C96 C97 C98 117.9(8) . . ?
C96 C97 H97 121.0 . . ?
C98 C97 H97 121.0 . . ?
C93 C98 C97 121.5(7) . . ?
C93 C98 H98 119.2 . . ?
C97 C98 H98 119.2 . . ?
C104 C99 C100 120.6(4) . . ?
C104 C99 P2 119.6(4) . . ?
C100 C99 P2 119.7(3) . . ?
C101 C100 C99 117.7(5) . . ?
C101 C100 H100 121.1 . . ?
C99 C100 H100 121.1 . . ?
C102 C101 C100 120.8(5) . . ?
C102 C101 H101 119.6 . . ?
C100 C101 H101 119.6 . . ?
C103 C102 C101 120.3(5) . . ?
C103 C102 H102 119.8 . . ?
C101 C102 H102 119.8 . . ?
C102 C103 C104 120.3(5) . . ?
C102 C103 H103 119.9 . . ?
C104 C103 H103 119.9 . . ?
C103 C104 C99 120.2(5) . . ?
C103 C104 H104 119.9 . . ?
C99 C104 H104 119.9 . . ?
C69 C70' H70D 109.5 . . ?
C69 C70' H70E 109.5 . . ?
H70D C70' H70E 109.5 . . ?
C69 C70' H70F 109.5 . . ?
H70D C70' H70F 109.5 . . ?
H70E C70' H70F 109.5 . . ?
C69 C71' H71D 109.5 . . ?
C69 C71' H71E 109.5 . . ?
H71D C71' H71E 109.5 . . ?
C69 C71' H71F 109.5 . . ?
H71D C71' H71F 109.5 . . ?
H71E C71' H71F 109.5 . . ?
C69 C72' H72D 109.5 . . ?
C69 C72' H72E 109.5 . . ?
H72D C72' H72E 109.5 . . ?
C69 C72' H72F 109.5 . . ?
H72D C72' H72F 109.5 . . ?
H72E C72' H72F 109.5 . . ?
C22 P1 C41 114.3(2) . . ?
C22 P1 C1 95.04(19) . . ?
C41 P1 C1 110.96(19) . . ?
C22 P1 C47 112.6(2) . . ?
C41 P1 C47 108.9(2) . . ?
C1 P1 C47 114.7(2) . . ?
C99 P2 C74 113.33(19) . . ?
C99 P2 C53 115.3(2) . . ?
C74 P2 C53 94.64(19) . . ?
C99 P2 C93 108.9(2) . . ?
C74 P2 C93 112.5(2) . . ?
C53 P2 C93 111.7(2) . . ?

loop_
_geom_bond_atom_site_label_1
_geom_bond_atom_site_label_2
_geom_bond_distance
_geom_bond_site_symmetry_2
_geom_bond_publ_flag
B1 F2' 1.20(3) . ?
B1 F4 1.338(7) . ?
B1 F1 1.364(7) . ?
B1 F3 1.372(6) . ?
B1 F2 1.425(9) . ?
B1 F4' 1.60(3) . ?
B2 F5 1.16(2) . ?
B2 F6 1.19(3) . ?
B2 F8' 1.31(3) . ?
B2 F7 1.364(17) . ?
B2 F8 1.41(3) . ?
B2 F7' 1.51(5) . ?
C1 C2 1.398(5) . ?
C1 C10 1.401(6) . ?
C1 P1 1.798(4) . ?
C2 C3 1.424(5) . ?
C2 C21 1.486(5) . ?
C3 C4 1.409(5) . ?
C3 C8 1.431(5) . ?
C4 C5 1.376(5) . ?
C4 H4 0.9500 . ?
C5 C6 1.394(6) . ?
C5 C11 1.507(6) . ?
C6 C7 1.373(7) . ?
C6 H6 0.9500 . ?
C7 C8 1.420(6) . ?
C7 H7 0.9500 . ?
C8 C9 1.418(6) . ?
C9 C10 1.361(6) . ?
C9 H9 0.9500 . ?
C10 H10 0.9500 . ?
C11 C12 1.373(6) . ?
C11 C16 1.394(6) . ?
C12 C13 1.383(7) . ?
C12 H12 0.9500 . ?
C13 C14 1.387(8) . ?
C13 H13 0.9500 . ?
C14 C15 1.400(7) . ?
C14 C17 1.539(9) . ?
C15 C16 1.370(7) . ?
C15 H15 0.9500 . ?
C16 H16 0.9500 . ?
C17 C18 1.425(12) . ?
C17 C20 1.487(13) . ?
C17 C19 1.519(14) . ?
C18 H18A 0.9800 . ?
C18 H18B 0.9800 . ?
C18 H18C 0.9800 . ?
C19 H19A 0.9800 . ?
C19 H19B 0.9800 . ?
C19 H19C 0.9800 . ?
C20 H20A 0.9800 . ?
C20 H20B 0.9800 . ?
C20 H20C 0.9800 . ?
C21 C22 1.398(5) . ?
C21 C30 1.424(5) . ?
C22 C23 1.411(6) . ?
C22 P1 1.776(4) . ?
C23 C24 1.356(6) . ?
C23 H23 0.9500 . ?
C24 C25 1.419(6) . ?
C24 H24 0.9500 . ?
C25 C26 1.415(6) . ?
C25 C30 1.423(5) . ?
C26 C27 1.362(6) . ?
C26 H26 0.9500 . ?
C27 C28 1.420(6) . ?
C27 H27 0.9500 . ?
C28 C29 1.367(5) . ?
C28 C31 1.489(6) . ?
C29 C30 1.429(5) . ?
C29 H29 0.9500 . ?
C31 C32 1.379(6) . ?
C31 C36 1.395(6) . ?
C32 C33 1.395(6) . ?
C32 H32 0.9500 . ?
C33 C34 1.377(7) . ?
C33 H33 0.9500 . ?
C34 C35 1.389(7) . ?
C34 C37 1.537(7) . ?
C35 C36 1.388(7) . ?
C35 H35 0.9500 . ?
C36 H36 0.9500 . ?
C37 C40 1.432(10) . ?
C37 C38 1.523(9) . ?
C37 C39 1.620(11) . ?
C38 H38A 0.9800 . ?
C38 H38B 0.9800 . ?
C38 H38C 0.9800 . ?
C39 H39A 0.9800 . ?
C39 H39B 0.9800 . ?
C39 H39C 0.9800 . ?
C40 H40A 0.9800 . ?
C40 H40B 0.9800 . ?
C40 H40C 0.9800 . ?
C41 C42 1.384(7) . ?
C41 C46 1.398(7) . ?
C41 P1 1.776(5) . ?
C42 C43 1.351(7) . ?
C42 H42 0.9500 . ?
C43 C44 1.380(8) . ?
C43 H43 0.9500 . ?
C44 C45 1.375(8) . ?
C44 H44 0.9500 . ?
C45 C46 1.399(7) . ?
C45 H45 0.9500 . ?
C46 H46 0.9500 . ?
C47 C52 1.366(8) . ?
C47 C48 1.385(7) . ?
C47 P1 1.800(5) . ?
C48 C49 1.368(8) . ?
C48 H48 0.9500 . ?
C49 C50 1.414(10) . ?
C49 H49 0.9500 . ?
C50 C51 1.352(11) . ?
C50 H50 0.9500 . ?
C51 C52 1.402(9) . ?
C51 H51 0.9500 . ?
C52 H52 0.9500 . ?
C53 C62 1.391(6) . ?
C53 C54 1.400(5) . ?
C53 P2 1.790(4) . ?
C54 C55 1.434(5) . ?
C54 C73 1.475(5) . ?
C55 C56 1.395(6) . ?
C55 C60 1.428(6) . ?
C56 C57 1.388(5) . ?
C56 H56 0.9500 . ?
C57 C58 1.411(6) . ?
C57 C63 1.481(6) . ?
C58 C59 1.352(6) . ?
C58 H58 0.9500 . ?
C59 C60 1.432(6) . ?
C59 H59 0.9500 . ?
C60 C61 1.398(6) . ?
C61 C62 1.377(6) . ?
C61 H61 0.9500 . ?
C62 H62 0.9500 . ?
C63 C68 1.367(6) . ?
C63 C64 1.370(6) . ?
C64 C65 1.410(8) . ?
C64 H64 0.9500 . ?
C65 C66 1.355(7) . ?
C65 H65 0.9500 . ?
C66 C67 1.381(6) . ?
C66 C69 1.542(7) . ?
C67 C68 1.388(7) . ?
C67 H67 0.9500 . ?
C68 H68 0.9500 . ?
C69 C72 1.482(12) . ?
C69 C71 1.487(15) . ?
C69 C72' 1.50(2) . ?
C69 C70' 1.54(3) . ?
C69 C70 1.580(11) . ?
C69 C71' 1.64(3) . ?
C70 H70A 0.9800 . ?
C70 H70B 0.9800 . ?
C70 H70C 0.9800 . ?
C71 H71A 0.9800 . ?
C71 H71B 0.9800 . ?
C71 H71C 0.9800 . ?
C72 H72A 0.9800 . ?
C72 H72B 0.9800 . ?
C72 H72C 0.9800 . ?
C73 C74 1.414(6) . ?
C73 C82 1.428(6) . ?
C74 C75 1.408(6) . ?
C74 P2 1.773(4) . ?
C75 C76 1.360(7) . ?
C75 H75 0.9500 . ?
C76 C77 1.398(7) . ?
C76 H76 0.9500 . ?
C77 C78 1.428(7) . ?
C77 C82 1.437(6) . ?
C78 C79 1.350(9) . ?
C78 H78 0.9500 . ?
C79 C80 1.410(8) . ?
C79 H79 0.9500 . ?
C80 C81 1.377(6) . ?
C80 C83 1.475(8) . ?
C81 C82 1.412(7) . ?
C81 H81 0.9500 . ?
C83 C84 1.397(8) . ?
C83 C88 1.408(7) . ?
C84 C85 1.415(8) . ?
C84 H84 0.9500 . ?
C85 C86 1.383(8) . ?
C85 H85 0.9500 . ?
C86 C87 1.410(11) . ?
C86 C89 1.553(11) . ?
C87 C88 1.330(10) . ?
C87 H87 0.9500 . ?
C88 H88 0.9500 . ?
C89 C91 1.435(13) . ?
C89 C90 1.504(13) . ?
C89 C92 1.557(14) . ?
C90 H90A 0.9800 . ?
C90 H90B 0.9800 . ?
C90 H90C 0.9800 . ?
C91 H91A 0.9800 . ?
C91 H91B 0.9800 . ?
C91 H91C 0.9800 . ?
C92 H92A 0.9800 . ?
C92 H92B 0.9800 . ?
C92 H92C 0.9800 . ?
C93 C98 1.365(7) . ?
C93 C94 1.367(7) . ?
C93 P2 1.792(5) . ?
C94 C95 1.419(9) . ?
C94 H94 0.9500 . ?
C95 C96 1.314(12) . ?
C95 H95 0.9500 . ?
C96 C97 1.373(12) . ?
C96 H96 0.9500 . ?
C97 C98 1.375(8) . ?
C97 H97 0.9500 . ?
C98 H98 0.9500 . ?
C99 C104 1.386(6) . ?
C99 C100 1.410(6) . ?
C99 P2 1.769(4) . ?
C100 C101 1.404(6) . ?
C100 H100 0.9500 . ?
C101 C102 1.386(7) . ?
C101 H101 0.9500 . ?
C102 C103 1.372(7) . ?
C102 H102 0.9500 . ?
C103 C104 1.382(6) . ?
C103 H103 0.9500 . ?
C104 H104 0.9500 . ?
C70' H70D 0.9800 . ?
C70' H70E 0.9800 . ?
C70' H70F 0.9800 . ?
C71' H71D 0.9800 . ?
C71' H71E 0.9800 . ?
C71' H71F 0.9800 . ?
C72' H72D 0.9800 . ?
C72' H72E 0.9800 . ?
C72' H72F 0.9800 . ?
